data_7112154
loop_
_publ_author_name
'Teresa Eaton'
'Jian Lin'
'Justin N. Cross'
'Jared T. Stritzinger'
'Thomas E. Albrecht-Schmitt'

_publ_section_title
;
 Th(VO3)2(SeO3) and Ln(VO3)2(IO3) (Ln = Ce, Pr, Nd, Sm, and Eu): unusual
 cases of aliovalent substitution
;
_journal_name_full Chem.Commun.
_journal_page_first 3668
_journal_paper_doi 10.1039/c4cc00537f
_journal_volume 50
_journal_year 2014
_chemical_formula_moiety Sm(VO3)2(IO3)
_chemical_formula_sum 'I O9 Sm V2'
_chemical_formula_weight 523.13
_chemical_melting_point ?
_chemical_name_common 'Samarium vanadate iodate'
_chemical_name_systematic
; 
 ? 
;
_space_group_IT_number 57
_symmetry_cell_setting orthorhombic
_symmetry_space_group_name_Hall '-P 2c 2b'
_symmetry_space_group_name_H-M 'P b c m'
_atom_sites_solution_hydrogens none
_atom_sites_solution_primary direct
_atom_sites_solution_secondary difmap
_audit_creation_method SHELXL-97
_cell_angle_alpha 90.00
_cell_angle_beta 90.00
_cell_angle_gamma 90.00
_cell_formula_units_Z 4
_cell_length_a 6.9439(10)
_cell_length_b 14.303(2)
_cell_length_c 7.1880(10)
_cell_measurement_reflns_used 1522
_cell_measurement_temperature 100(2)
_cell_measurement_theta_max 27.57
_cell_measurement_theta_min 2.85
_cell_volume 713.90(17)
_computing_cell_refinement 'smart saint'
_computing_data_collection smart
_computing_data_reduction SAINT
_computing_molecular_graphics 'SHELXS-97 (Sheldrick, 1997)'
_computing_publication_material 'SHELXCIF-97 (Sheldrick, 2000)'
_computing_structure_refinement 'SHELXS-97 (Sheldrick, 1997)'
_computing_structure_solution 'SHELXS-97 (Sheldrick, 1997)'
_diffrn_ambient_temperature 100(2)
_diffrn_detector_area_resol_mean 0
_diffrn_measured_fraction_theta_full 1.000
_diffrn_measured_fraction_theta_max 1.000
_diffrn_measurement_device_type 'BRUKER apex II'
_diffrn_measurement_method '0.5 wide w/ exposures'
_diffrn_radiation_monochromator 'Quazar optics'
_diffrn_radiation_source 'Imus microfocused'
_diffrn_radiation_type MoK\a
_diffrn_radiation_wavelength 0.71073
_diffrn_reflns_av_R_equivalents 0.0367
_diffrn_reflns_av_sigmaI/netI 0.0170
_diffrn_reflns_limit_h_max 9
_diffrn_reflns_limit_h_min -9
_diffrn_reflns_limit_k_max 18
_diffrn_reflns_limit_k_min -18
_diffrn_reflns_limit_l_max 9
_diffrn_reflns_limit_l_min -9
_diffrn_reflns_number 10107
_diffrn_reflns_theta_full 27.57
_diffrn_reflns_theta_max 27.57
_diffrn_reflns_theta_min 2.85
_exptl_absorpt_coefficient_mu 15.029
_exptl_absorpt_correction_T_max 0.900
_exptl_absorpt_correction_T_min 0.881
_exptl_absorpt_correction_type numerical
_exptl_absorpt_process_details shelxprep
_exptl_crystal_colour yellow
_exptl_crystal_density_diffrn 4.867
_exptl_crystal_density_method 'not measured'
_exptl_crystal_description columnar
_exptl_crystal_F_000 932
_exptl_crystal_size_max 0.012
_exptl_crystal_size_mid 0.007
_exptl_crystal_size_min 0.007
_refine_diff_density_max 3.366
_refine_diff_density_min -0.997
_refine_diff_density_rms 0.261
_refine_ls_extinction_method none
_refine_ls_goodness_of_fit_ref 1.220
_refine_ls_hydrogen_treatment none
_refine_ls_matrix_type full
_refine_ls_number_parameters 71
_refine_ls_number_reflns 891
_refine_ls_number_restraints 0
_refine_ls_restrained_S_all 1.220
_refine_ls_R_factor_all 0.0225
_refine_ls_R_factor_gt 0.0207
_refine_ls_shift/su_max 0.001
_refine_ls_shift/su_mean 0.000
_refine_ls_structure_factor_coef Fsqd
_refine_ls_weighting_details 'calc w=1/[\s^2^(Fo^2^)+(0.0295P)^2^+3.6516P] where P=(Fo^2^+2Fc^2^)/3'
_refine_ls_weighting_scheme calc
_refine_ls_wR_factor_gt 0.0568
_refine_ls_wR_factor_ref 0.0574
_reflns_number_gt 847
_reflns_number_total 891
_reflns_threshold_expression >2sigma(I)
_cod_data_source_file c4cc00537f2.cif
_cod_data_source_block SmV2I2O9
_cod_depositor_comments
;
The following automatic conversions were performed:

'_chemical_melting_point' value 'N/A' was changed to '?' - the value
is undefined or not given.

Automatic conversion script
Id: cif_fix_values 2281 2013-09-26 08:29:07Z andrius 
;
_cod_original_cell_volume 713.88(18)
_cod_original_sg_symbol_H-M Pbcm
_cod_database_code 7112154

loop_
_symmetry_equiv_pos_as_xyz
'x, y, z'
'-x, -y, z+1/2'
'-x, y+1/2, -z+1/2'
'x, -y+1/2, -z'
'-x, -y, -z'
'x, y, -z-1/2'
'x, -y-1/2, z-1/2'
'-x, y-1/2, z'

loop_
_atom_site_label
_atom_site_type_symbol
_atom_site_fract_x
_atom_site_fract_y
_atom_site_fract_z
_atom_site_U_iso_or_equiv
_atom_site_adp_type
_atom_site_occupancy
_atom_site_symmetry_multiplicity
_atom_site_calc_flag
_atom_site_refinement_flags
Sm1 Sm 0.85174(5) 0.04634(2) 0.2500 0.00365(12) Uani 1 2 d S
I1 I 1.29810(6) -0.05428(3) 0.2500 0.00479(13) Uani 1 2 d S
V1 V 0.46033(16) -0.2500 0.0000 0.0029(2) Uani 1 2 d S
V2 V 0.81845(16) -0.22805(7) 0.2500 0.0029(2) Uani 1 2 d S
O1 O 1.1739(5) 0.0121(2) 0.0689(5) 0.0059(7) Uani 1 1 d .
O2 O 1.5278(8) 0.0012(4) 0.2500 0.0118(11) Uani 1 2 d S
O3 O 0.3240(5) -0.1580(2) -0.0482(5) 0.0069(7) Uani 1 1 d .
O4 O 0.5283(7) -0.2822(3) -0.2500 0.0052(9) Uani 1 2 d S
O5 O 0.7385(7) -0.2500 0.0000 0.0067(10) Uani 1 2 d S
O6 O 0.9895(7) -0.3068(3) 0.2500 0.0074(10) Uani 1 2 d S
O7 O 0.9209(7) -0.1236(3) 0.2500 0.0052(9) Uani 1 2 d S

loop_
_atom_site_aniso_label
_atom_site_aniso_U_11
_atom_site_aniso_U_22
_atom_site_aniso_U_33
_atom_site_aniso_U_23
_atom_site_aniso_U_13
_atom_site_aniso_U_12
Sm1 0.00407(19) 0.00357(18) 0.00330(19) 0.000 0.000 0.00002(11)
I1 0.0046(2) 0.0056(2) 0.0042(2) 0.000 0.000 0.00045(15)
V1 0.0032(5) 0.0034(5) 0.0022(5) 0.0001(4) 0.000 0.000
V2 0.0029(5) 0.0029(5) 0.0030(5) 0.000 0.000 -0.0004(4)
O1 0.0065(17) 0.0085(15) 0.0027(15) 0.0018(13) -0.0020(13) 0.0019(12)
O2 0.006(3) 0.015(3) 0.014(3) 0.000 0.000 -0.003(2)
O3 0.0078(16) 0.0085(15) 0.0046(16) -0.0007(13) -0.0003(13) 0.0033(13)
O4 0.005(2) 0.007(2) 0.003(2) 0.000 0.000 0.0013(18)
O5 0.004(2) 0.011(2) 0.005(2) -0.0011(18) 0.000 0.000
O6 0.007(2) 0.008(2) 0.007(2) 0.000 0.000 0.0012(19)
O7 0.006(2) 0.004(2) 0.005(2) 0.000 0.000 -0.0016(17)

loop_
_atom_type_symbol
_atom_type_description
_atom_type_scat_dispersion_real
_atom_type_scat_dispersion_imag
_atom_type_scat_source
O O 0.0106 0.0060 'International Tables Vol C Tables 4.2.6.8 and 6.1.1.4'
V V 0.3005 0.5294 'International Tables Vol C Tables 4.2.6.8 and 6.1.1.4'
I I -0.4742 1.8119 'International Tables Vol C Tables 4.2.6.8 and 6.1.1.4'
Sm Sm -0.1638 3.4418 'International Tables Vol C Tables 4.2.6.8 and 6.1.1.4'

loop_
_geom_angle_atom_site_label_1
_geom_angle_atom_site_label_2
_geom_angle_atom_site_label_3
_geom_angle
_geom_angle_site_symmetry_1
_geom_angle_site_symmetry_3
O2 Sm1 O6 133.68(17) 1_455 3_755
O2 Sm1 O3 72.82(13) 1_455 2_655
O6 Sm1 O3 70.00(12) 3_755 2_655
O2 Sm1 O3 72.82(13) 1_455 5_655
O6 Sm1 O3 70.00(12) 3_755 5_655
O3 Sm1 O3 71.63(16) 2_655 5_655
O2 Sm1 O7 85.17(17) 1_455 .
O6 Sm1 O7 141.15(16) 3_755 .
O3 Sm1 O7 136.68(9) 2_655 .
O3 Sm1 O7 136.68(9) 5_655 .
O2 Sm1 O1 80.56(9) 1_455 5_755
O6 Sm1 O1 109.65(8) 3_755 5_755
O3 Sm1 O1 137.12(11) 2_655 5_755
O3 Sm1 O1 68.66(11) 5_655 5_755
O7 Sm1 O1 71.27(8) . 5_755
O2 Sm1 O1 80.56(9) 1_455 2_755
O6 Sm1 O1 109.65(8) 3_755 2_755
O3 Sm1 O1 68.66(11) 2_655 2_755
O3 Sm1 O1 137.12(11) 5_655 2_755
O7 Sm1 O1 71.27(8) . 2_755
O1 Sm1 O1 139.11(16) 5_755 2_755
O2 Sm1 O1 139.92(11) 1_455 6_556
O6 Sm1 O1 76.71(12) 3_755 6_556
O3 Sm1 O1 104.39(11) 2_655 6_556
O3 Sm1 O1 145.79(10) 5_655 6_556
O7 Sm1 O1 69.71(12) . 6_556
O1 Sm1 O1 117.47(7) 5_755 6_556
O1 Sm1 O1 62.30(13) 2_755 6_556
O2 Sm1 O1 139.92(11) 1_455 .
O6 Sm1 O1 76.71(12) 3_755 .
O3 Sm1 O1 145.79(10) 2_655 .
O3 Sm1 O1 104.39(11) 5_655 .
O7 Sm1 O1 69.70(12) . .
O1 Sm1 O1 62.30(13) 5_755 .
O1 Sm1 O1 117.47(7) 2_755 .
O1 Sm1 O1 59.23(14) 6_556 .
O2 Sm1 I1 139.09(13) 1_455 .
O6 Sm1 I1 87.22(12) 3_755 .
O3 Sm1 I1 135.87(8) 2_655 .
O3 Sm1 I1 135.87(8) 5_655 .
O7 Sm1 I1 53.93(11) . .
O1 Sm1 I1 85.53(8) 5_755 .
O1 Sm1 I1 85.53(8) 2_755 .
O1 Sm1 I1 31.94(7) 6_556 .
O1 Sm1 I1 31.94(7) . .
O2 I1 O1 101.02(16) . .
O2 I1 O1 101.02(16) . 6_556
O1 I1 O1 90.8(2) . 6_556
O2 I1 Sm1 128.64(17) . .
O1 I1 Sm1 49.69(11) . .
O1 I1 Sm1 49.69(11) 6_556 .
O3 V1 O3 110.3(2) 4_545 .
O3 V1 O4 97.79(17) 4_545 7_556
O3 V1 O4 98.41(18) . 7_556
O3 V1 O4 98.41(18) 4_545 .
O3 V1 O4 97.79(17) . .
O4 V1 O4 151.4(3) 7_556 .
O3 V1 O5 124.85(12) 4_545 .
O3 V1 O5 124.85(12) . .
O4 V1 O5 75.72(14) 7_556 .
O4 V1 O5 75.72(14) . .
O3 V1 V2 120.11(12) 4_545 7
O3 V1 V2 114.82(12) . 7
O4 V1 V2 111.88(14) 7_556 7
O4 V1 V2 39.62(14) . 7
O5 V1 V2 36.263(18) . 7
O3 V1 V2 114.82(12) 4_545 .
O3 V1 V2 120.11(12) . .
O4 V1 V2 39.62(14) 7_556 .
O4 V1 V2 111.88(14) . .
O5 V1 V2 36.263(18) . .
V2 V1 V2 72.53(4) 7 .
O7 V2 O6 108.0(2) . .
O7 V2 O5 105.89(7) . .
O6 V2 O5 95.62(12) . .
O7 V2 O5 105.89(7) . 6_556
O6 V2 O5 95.62(12) . 6_556
O5 V2 O5 140.9(2) . 6_556
O7 V2 O4 111.3(2) . 7_556
O6 V2 O4 140.7(2) . 7_556
O5 V2 O4 73.84(14) . 7_556
O5 V2 O4 73.84(14) 6_556 7_556
O7 V2 V1 116.01(13) . 6_556
O6 V2 V1 121.01(13) . 6_556
O5 V2 V1 107.32(13) . 6_556
O5 V2 V1 36.82(13) 6_556 6_556
O4 V2 V1 37.17(4) 7_556 6_556
O7 V2 V1 116.01(13) . .
O6 V2 V1 121.01(13) . .
O5 V2 V1 36.82(13) . .
O5 V2 V1 107.32(13) 6_556 .
O4 V2 V1 37.17(4) 7_556 .
V1 V2 V1 71.28(4) 6_556 .
I1 O1 Sm1 121.61(16) . 5_755
I1 O1 Sm1 98.37(14) . .
Sm1 O1 Sm1 117.70(13) 5_755 .
I1 O2 Sm1 169.5(3) . 1_655
V1 O3 Sm1 156.20(19) . 5_655
V1 O4 V1 139.7(3) 6 .
V1 O4 V2 103.21(15) 6 7
V1 O4 V2 103.21(15) . 7
V2 O5 V2 146.2(3) 7 .
V2 O5 V1 106.92(13) 7 .
V2 O5 V1 106.92(13) . .
V2 O6 Sm1 161.1(3) . 3_745
V2 O7 Sm1 143.4(3) . .

loop_
_geom_bond_atom_site_label_1
_geom_bond_atom_site_label_2
_geom_bond_distance
_geom_bond_site_symmetry_2
Sm1 O2 2.340(5) 1_455
Sm1 O6 2.372(5) 3_755
Sm1 O3 2.479(3) 2_655
Sm1 O3 2.479(3) 5_655
Sm1 O7 2.478(5) .
Sm1 O1 2.447(3) 5_755
Sm1 O1 2.447(3) 2_755
Sm1 O1 2.634(3) 6_556
Sm1 O1 2.634(3) .
Sm1 I1 3.4172(7) .
I1 O2 1.782(5) .
I1 O1 1.827(3) .
I1 O1 1.827(3) 6_556
V1 O3 1.657(3) 4_545
V1 O3 1.657(3) .
V1 O4 1.9141(16) 7_556
V1 O4 1.9141(16) .
V1 O5 1.932(5) .
V1 V2 3.0841(13) 7
V1 V2 3.0841(13) .
V2 O7 1.654(5) .
V2 O6 1.637(5) .
V2 O5 1.9068(14) .
V2 O5 1.9068(14) 6_556
V2 O4 2.020(5) 7_556
V2 V1 3.0841(13) 6_556
O1 Sm1 2.447(3) 5_755
O2 Sm1 2.340(5) 1_655
O3 Sm1 2.479(3) 5_655
O4 V1 1.9141(16) 6
O4 V2 2.020(5) 7
O5 V2 1.9068(14) 7
O6 Sm1 2.372(5) 3_745
